data_4334227
loop_
_publ_author_name
'Brenda A. Frazier'
'Valerie A. Williams'
'Peter T. Wolczanski'
'Suzanne C. Bart'
'Karsten Meyer'
'Thomas R. Cundari'
'Emil B. Lobkovsky'

_publ_section_title
;
 C-C Bond Formation and Related Reactions at the CNC Backbone in (smif)FeX
 (smif = 1,3-Di-(2-pyridyl)-2-azaallyl): Dimerizations, 3 + 2 Cyclization,
 and Nucleophilic Attack; Transfer Hydrogenations and Alkyne Trimerization
 (X = N(TMS)2, dpma = (Di-(2-pyridyl-methyl)-amide))
;
_journal_name_full 'Inorganic Chemistry'
_journal_page_first 3295
_journal_page_last 3312
_journal_paper_doi 10.1021/ic302783y
_journal_volume 52
_journal_year 2013
_chemical_formula_moiety 'C68 H84 Fe2 N8 Si4'
_chemical_formula_sum 'C68 H84 Fe2 N8 Si4'
_chemical_formula_weight 1237.49
_chemical_name_systematic
; 
 ? 
;
_space_group_IT_number 14
_symmetry_cell_setting monoclinic
_symmetry_space_group_name_Hall '-P 2ybc'
_symmetry_space_group_name_H-M 'P 1 21/c 1'
_atom_sites_solution_hydrogens geom
_atom_sites_solution_primary direct
_atom_sites_solution_secondary difmap
_audit_creation_method SHELXL-97
_cell_angle_alpha 90.00
_cell_angle_beta 90.361(2)
_cell_angle_gamma 90.00
_cell_formula_units_Z 4
_cell_length_a 13.8897(7)
_cell_length_b 35.0779(17)
_cell_length_c 15.5291(8)
_cell_measurement_reflns_used 9856
_cell_measurement_temperature 173(2)
_cell_measurement_theta_max 24.93
_cell_measurement_theta_min 2.62
_cell_volume 7566.0(7)
_computing_cell_refinement 'Bruker SAINT+'
_computing_data_collection 'Bruker APEX2'
_computing_data_reduction 'Bruker SAINT+'
_computing_molecular_graphics 'Bruker SHELXTL'
_computing_publication_material 'Bruker SHELXTL'
_computing_structure_refinement 'SHELXL-97 (Sheldrick, 1997)'
_computing_structure_solution 'SHELXS-97 (Sheldrick, 1990)'
_diffrn_ambient_temperature 173(2)
_diffrn_measured_fraction_theta_full 0.990
_diffrn_measured_fraction_theta_max 0.990
_diffrn_measurement_device_type 'Bruker X8 APEX II diffractometer'
_diffrn_measurement_method 'phi and omega scans'
_diffrn_radiation_monochromator graphite
_diffrn_radiation_source 'fine-focus sealed tube'
_diffrn_radiation_type MoK\a
_diffrn_radiation_wavelength 0.71073
_diffrn_reflns_av_R_equivalents 0.0467
_diffrn_reflns_av_sigmaI/netI 0.0557
_diffrn_reflns_limit_h_max 16
_diffrn_reflns_limit_h_min -17
_diffrn_reflns_limit_k_max 43
_diffrn_reflns_limit_k_min -43
_diffrn_reflns_limit_l_max 19
_diffrn_reflns_limit_l_min -16
_diffrn_reflns_number 69998
_diffrn_reflns_theta_full 26.47
_diffrn_reflns_theta_max 26.47
_diffrn_reflns_theta_min 1.58
_diffrn_standards_number 0
_exptl_absorpt_coefficient_mu 0.487
_exptl_absorpt_correction_T_max 0.9761
_exptl_absorpt_correction_T_min 0.7588
_exptl_absorpt_correction_type multi-scan
_exptl_absorpt_process_details SADABS
_exptl_crystal_colour red
_exptl_crystal_density_diffrn 1.086
_exptl_crystal_description plate
_exptl_crystal_F_000 2624
_exptl_crystal_size_max 0.60
_exptl_crystal_size_mid 0.30
_exptl_crystal_size_min 0.05
_platon_squeeze_details
;
;
_refine_diff_density_max 0.385
_refine_diff_density_min -0.263
_refine_diff_density_rms 0.056
_refine_ls_extinction_method none
_refine_ls_goodness_of_fit_ref 1.016
_refine_ls_hydrogen_treatment riding
_refine_ls_matrix_type full
_refine_ls_number_parameters 755
_refine_ls_number_reflns 15480
_refine_ls_number_restraints 0
_refine_ls_restrained_S_all 1.016
_refine_ls_R_factor_all 0.0740
_refine_ls_R_factor_gt 0.0431
_refine_ls_shift/su_max 0.634
_refine_ls_shift/su_mean 0.006
_refine_ls_structure_factor_coef Fsqd
_refine_ls_weighting_details 'calc w=1/[\s^2^(Fo^2^)+(0.0606P)^2^+0.0000P] where P=(Fo^2^+2Fc^2^)/3'
_refine_ls_weighting_scheme calc
_refine_ls_wR_factor_gt 0.1050
_refine_ls_wR_factor_ref 0.1141
_reflns_number_gt 10139
_reflns_number_total 15480
_reflns_threshold_expression >2sigma(I)
_cod_data_source_file ic302783y_si_001_3.cif
_cod_data_source_block bf22
_cod_database_code 4334227

loop_
_symmetry_equiv_pos_as_xyz
'x, y, z'
'-x, y+1/2, -z+1/2'
'-x, -y, -z'
'x, -y-1/2, z-1/2'

loop_
_atom_site_label
_atom_site_type_symbol
_atom_site_fract_x
_atom_site_fract_y
_atom_site_fract_z
_atom_site_U_iso_or_equiv
_atom_site_adp_type
_atom_site_occupancy
_atom_site_symmetry_multiplicity
_atom_site_calc_flag
_atom_site_refinement_flags
Fe1 Fe 0.180549(18) 0.151604(7) 0.634458(15) 0.02267(6) Uani 1 1 d .
Fe2 Fe 0.031792(18) 0.100390(7) 0.720728(15) 0.02356(7) Uani 1 1 d .
Si1 Si 0.30377(4) 0.207757(15) 0.52459(3) 0.03300(14) Uani 1 1 d .
Si2 Si 0.40278(4) 0.185529(16) 0.68500(3) 0.03068(13) Uani 1 1 d .
Si3 Si -0.09127(4) 0.044216(17) 0.83081(4) 0.03860(15) Uani 1 1 d .
Si4 Si -0.20706(4) 0.083267(18) 0.69726(4) 0.03780(15) Uani 1 1 d .
N1 N 0.20572(11) 0.11050(4) 0.53519(9) 0.0259(4) Uani 1 1 d .
N2 N 0.03603(10) 0.13251(4) 0.60542(9) 0.0243(4) Uani 1 1 d .
N3 N 0.09189(11) 0.19957(4) 0.67108(10) 0.0289(4) Uani 1 1 d .
N4 N 0.30626(11) 0.18153(4) 0.61732(9) 0.0269(4) Uani 1 1 d .
N5 N 0.02986(11) 0.14084(4) 0.82707(9) 0.0286(4) Uani 1 1 d .
N6 N 0.18219(10) 0.11429(4) 0.73992(9) 0.0233(4) Uani 1 1 d .
N7 N 0.10246(11) 0.05059(4) 0.67092(9) 0.0257(4) Uani 1 1 d .
N8 N -0.09917(11) 0.07502(4) 0.74590(10) 0.0305(4) Uani 1 1 d .
C1 C 0.29238(15) 0.09838(5) 0.51013(12) 0.0336(5) Uani 1 1 d .
H1A H 0.3475 0.1081 0.5393 0.040 Uiso 1 1 calc R
C2 C 0.30633(16) 0.07273(6) 0.44477(13) 0.0439(6) Uani 1 1 d .
H2A H 0.3692 0.0649 0.4288 0.053 Uiso 1 1 calc R
C3 C 0.22582(17) 0.05867(6) 0.40301(14) 0.0487(6) Uani 1 1 d .
H3A H 0.2325 0.0408 0.3574 0.058 Uiso 1 1 calc R
C4 C 0.13538(16) 0.07071(6) 0.42783(13) 0.0390(5) Uani 1 1 d .
H4A H 0.0793 0.0610 0.4001 0.047 Uiso 1 1 calc R
C5 C 0.12785(14) 0.09719(5) 0.49403(11) 0.0265(5) Uani 1 1 d .
C6 C 0.03092(13) 0.11170(5) 0.52361(11) 0.0252(4) Uani 1 1 d .
H6A H -0.0117 0.0891 0.5323 0.030 Uiso 1 1 calc R
C7 C -0.02007(13) 0.13855(5) 0.46128(11) 0.0278(5) Uani 1 1 d .
C8 C -0.06039(13) 0.16688(5) 0.50458(11) 0.0259(4) Uani 1 1 d .
C9 C -0.03557(13) 0.16348(5) 0.60025(11) 0.0258(4) Uani 1 1 d .
H9A H -0.0947 0.1551 0.6314 0.031 Uiso 1 1 calc R
C10 C 0.00092(14) 0.19989(5) 0.64222(11) 0.0274(5) Uani 1 1 d .
C11 C -0.05652(15) 0.23196(6) 0.65133(12) 0.0356(5) Uani 1 1 d .
H11A H -0.1216 0.2315 0.6321 0.043 Uiso 1 1 calc R
C12 C -0.01929(16) 0.26427(6) 0.68810(13) 0.0422(6) Uani 1 1 d .
H12A H -0.0578 0.2865 0.6939 0.051 Uiso 1 1 calc R
C13 C 0.07437(17) 0.26411(6) 0.71644(13) 0.0418(6) Uani 1 1 d .
H13A H 0.1023 0.2862 0.7416 0.050 Uiso 1 1 calc R
C14 C 0.12670(16) 0.23113(6) 0.70748(13) 0.0386(5) Uani 1 1 d .
H14A H 0.1911 0.2308 0.7283 0.046 Uiso 1 1 calc R
C15 C -0.03342(14) 0.12913(5) 0.36902(11) 0.0299(5) Uani 1 1 d .
C16 C -0.11396(17) 0.11006(7) 0.34140(14) 0.0513(7) Uani 1 1 d .
H16A H -0.1631 0.1038 0.3813 0.062 Uiso 1 1 calc R
C17 C -0.1243(2) 0.09979(8) 0.25566(15) 0.0680(8) Uani 1 1 d .
H17A H -0.1806 0.0865 0.2381 0.082 Uiso 1 1 calc R
C18 C -0.05650(19) 0.10819(7) 0.19598(13) 0.0516(7) Uani 1 1 d .
C19 C 0.02302(19) 0.12796(6) 0.22325(13) 0.0515(7) Uani 1 1 d .
H19A H 0.0709 0.1348 0.1826 0.062 Uiso 1 1 calc R
C20 C 0.03520(17) 0.13819(6) 0.30905(13) 0.0445(6) Uani 1 1 d .
H20A H 0.0915 0.1516 0.3264 0.053 Uiso 1 1 calc R
C21 C -0.0682(3) 0.09650(9) 0.10260(16) 0.0884(11) Uani 1 1 d .
H21A H -0.0863 0.0695 0.0996 0.133 Uiso 1 1 calc R
H21B H -0.0073 0.1004 0.0724 0.133 Uiso 1 1 calc R
H21C H -0.1186 0.1120 0.0755 0.133 Uiso 1 1 calc R
C22 C -0.12965(13) 0.19481(5) 0.46993(11) 0.0287(5) Uani 1 1 d .
C23 C -0.22165(15) 0.19774(6) 0.50403(14) 0.0451(6) Uani 1 1 d .
H23A H -0.2393 0.1821 0.5513 0.054 Uiso 1 1 calc R
C24 C -0.28788(16) 0.22314(7) 0.47007(15) 0.0544(7) Uani 1 1 d .
H24A H -0.3502 0.2247 0.4946 0.065 Uiso 1 1 calc R
C25 C -0.26543(16) 0.24623(7) 0.40145(15) 0.0493(6) Uani 1 1 d .
C26 C -0.17434(16) 0.24377(6) 0.36833(14) 0.0448(6) Uani 1 1 d .
H26A H -0.1569 0.2597 0.3214 0.054 Uiso 1 1 calc R
C27 C -0.10702(15) 0.21850(6) 0.40217(12) 0.0348(5) Uani 1 1 d .
H27A H -0.0443 0.2175 0.3782 0.042 Uiso 1 1 calc R
C28 C -0.3388(2) 0.27387(9) 0.3643(2) 0.0877(10) Uani 1 1 d .
H28A H -0.3067 0.2978 0.3489 0.132 Uiso 1 1 calc R
H28B H -0.3886 0.2790 0.4073 0.132 Uiso 1 1 calc R
H28C H -0.3686 0.2627 0.3128 0.132 Uiso 1 1 calc R
C29 C 0.18417(17) 0.20634(7) 0.46873(14) 0.0549(7) Uani 1 1 d .
H29A H 0.1660 0.1798 0.4577 0.082 Uiso 1 1 calc R
H29B H 0.1883 0.2201 0.4140 0.082 Uiso 1 1 calc R
H29C H 0.1356 0.2184 0.5052 0.082 Uiso 1 1 calc R
C30 C 0.32600(18) 0.25975(6) 0.54241(15) 0.0523(7) Uani 1 1 d .
H30A H 0.2762 0.2701 0.5802 0.078 Uiso 1 1 calc R
H30B H 0.3241 0.2731 0.4870 0.078 Uiso 1 1 calc R
H30C H 0.3894 0.2633 0.5694 0.078 Uiso 1 1 calc R
C31 C 0.39172(19) 0.19135(7) 0.44064(14) 0.0557(7) Uani 1 1 d .
H31A H 0.4576 0.1961 0.4610 0.084 Uiso 1 1 calc R
H31B H 0.3804 0.2054 0.3870 0.084 Uiso 1 1 calc R
H31C H 0.3829 0.1640 0.4302 0.084 Uiso 1 1 calc R
C32 C 0.51698(15) 0.20206(7) 0.63243(15) 0.0473(6) Uani 1 1 d .
H32A H 0.5365 0.1835 0.5888 0.071 Uiso 1 1 calc R
H32B H 0.5679 0.2045 0.6761 0.071 Uiso 1 1 calc R
H32C H 0.5060 0.2269 0.6050 0.071 Uiso 1 1 calc R
C33 C 0.38256(16) 0.22015(7) 0.77559(14) 0.0492(6) Uani 1 1 d .
H33A H 0.3744 0.2459 0.7521 0.074 Uiso 1 1 calc R
H33B H 0.4382 0.2198 0.8147 0.074 Uiso 1 1 calc R
H33C H 0.3246 0.2129 0.8072 0.074 Uiso 1 1 calc R
C34 C 0.44320(15) 0.13992(6) 0.73609(13) 0.0412(6) Uani 1 1 d .
H34A H 0.3925 0.1303 0.7740 0.062 Uiso 1 1 calc R
H34B H 0.5019 0.1445 0.7699 0.062 Uiso 1 1 calc R
H34C H 0.4564 0.1210 0.6912 0.062 Uiso 1 1 calc R
C35 C -0.05067(16) 0.15495(6) 0.86262(13) 0.0399(6) Uani 1 1 d .
H35A H -0.1111 0.1480 0.8384 0.048 Uiso 1 1 calc R
C36 C -0.04924(17) 0.17901(6) 0.93271(14) 0.0466(6) Uani 1 1 d .
H36A H -0.1074 0.1883 0.9568 0.056 Uiso 1 1 calc R
C37 C 0.03891(17) 0.18924(6) 0.96689(14) 0.0484(6) Uani 1 1 d .
H37A H 0.0424 0.2062 1.0146 0.058 Uiso 1 1 calc R
C38 C 0.12133(16) 0.17481(6) 0.93152(13) 0.0382(5) Uani 1 1 d .
H38A H 0.1825 0.1818 0.9543 0.046 Uiso 1 1 calc R
C39 C 0.11482(14) 0.14995(5) 0.86207(11) 0.0265(4) Uani 1 1 d .
C40 C 0.20264(13) 0.13229(5) 0.82301(11) 0.0251(4) Uani 1 1 d .
H40A H 0.2512 0.1529 0.8137 0.030 Uiso 1 1 calc R
C41 C 0.25014(13) 0.10074(5) 0.87647(11) 0.0261(4) Uani 1 1 d .
C42 C 0.27320(13) 0.07173(5) 0.82627(11) 0.0267(5) Uani 1 1 d .
C43 C 0.24366(13) 0.08049(5) 0.73380(11) 0.0253(4) Uani 1 1 d .
H43A H 0.3030 0.0880 0.7019 0.030 Uiso 1 1 calc R
C44 C 0.19681(13) 0.04820(5) 0.68508(11) 0.0257(4) Uani 1 1 d .
C45 C 0.25049(15) 0.01774(6) 0.65462(13) 0.0372(5) Uani 1 1 d .
H45A H 0.3180 0.0166 0.6648 0.045 Uiso 1 1 calc R
C46 C 0.20452(17) -0.01096(6) 0.60936(14) 0.0460(6) Uani 1 1 d .
H46A H 0.2399 -0.0321 0.5880 0.055 Uiso 1 1 calc R
C47 C 0.10695(16) -0.00847(6) 0.59566(13) 0.0411(6) Uani 1 1 d .
H47A H 0.0738 -0.0279 0.5648 0.049 Uiso 1 1 calc R
C48 C 0.05855(15) 0.02226(5) 0.62696(12) 0.0326(5) Uani 1 1 d .
H48A H -0.0090 0.0238 0.6174 0.039 Uiso 1 1 calc R
C49 C 0.27356(14) 0.10670(5) 0.96899(12) 0.0298(5) Uani 1 1 d .
C50 C 0.33874(15) 0.13446(6) 0.99296(13) 0.0385(5) Uani 1 1 d .
H50A H 0.3711 0.1486 0.9497 0.046 Uiso 1 1 calc R
C51 C 0.35790(17) 0.14210(6) 1.07883(13) 0.0438(6) Uani 1 1 d .
H51A H 0.4041 0.1610 1.0935 0.053 Uiso 1 1 calc R
C52 C 0.31095(17) 0.12265(7) 1.14343(13) 0.0479(6) Uani 1 1 d .
C53 C 0.24799(18) 0.09440(7) 1.11973(13) 0.0532(7) Uani 1 1 d .
H53A H 0.2168 0.0800 1.1631 0.064 Uiso 1 1 calc R
C54 C 0.22887(16) 0.08642(6) 1.03408(13) 0.0430(6) Uani 1 1 d .
H54A H 0.1845 0.0668 1.0197 0.052 Uiso 1 1 calc R
C55 C 0.3311(2) 0.13191(9) 1.23705(15) 0.0779(9) Uani 1 1 d .
H55A H 0.2838 0.1190 1.2734 0.117 Uiso 1 1 calc R
H55B H 0.3265 0.1595 1.2458 0.117 Uiso 1 1 calc R
H55C H 0.3960 0.1232 1.2526 0.117 Uiso 1 1 calc R
C56 C 0.33116(14) 0.03773(5) 0.85040(12) 0.0326(5) Uani 1 1 d .
C57 C 0.42785(18) 0.03746(7) 0.8362(2) 0.0755(9) Uani 1 1 d .
H57A H 0.4575 0.0590 0.8103 0.091 Uiso 1 1 calc R
C58 C 0.4835(2) 0.00625(9) 0.8591(3) 0.0996(12) Uani 1 1 d .
H58A H 0.5506 0.0064 0.8477 0.120 Uiso 1 1 calc R
C59 C 0.4431(2) -0.02471(8) 0.8980(2) 0.0786(9) Uani 1 1 d .
C60 C 0.3472(2) -0.02505(8) 0.9087(2) 0.0941(10) Uani 1 1 d .
H60A H 0.3173 -0.0470 0.9324 0.113 Uiso 1 1 calc R
C61 C 0.2912(2) 0.00613(7) 0.8857(2) 0.0770(9) Uani 1 1 d .
H61A H 0.2236 0.0053 0.8948 0.092 Uiso 1 1 calc R
C62 C 0.5047(3) -0.05915(10) 0.9241(3) 0.1317(15) Uani 1 1 d .
H62A H 0.5649 -0.0503 0.9506 0.198 Uiso 1 1 calc R
H62B H 0.5193 -0.0744 0.8730 0.198 Uiso 1 1 calc R
H62C H 0.4693 -0.0748 0.9655 0.198 Uiso 1 1 calc R
C63 C 0.02580(16) 0.04790(7) 0.89005(13) 0.0472(6) Uani 1 1 d .
H63A H 0.0789 0.0432 0.8502 0.071 Uiso 1 1 calc R
H63B H 0.0277 0.0289 0.9363 0.071 Uiso 1 1 calc R
H63C H 0.0323 0.0735 0.9147 0.071 Uiso 1 1 calc R
C64 C -0.1008(2) -0.00738(7) 0.80090(17) 0.0788(9) Uani 1 1 d .
H64A H -0.1620 -0.0119 0.7707 0.118 Uiso 1 1 calc R
H64B H -0.0982 -0.0230 0.8532 0.118 Uiso 1 1 calc R
H64C H -0.0473 -0.0143 0.7631 0.118 Uiso 1 1 calc R
C65 C -0.18400(18) 0.05298(10) 0.91583(15) 0.0776(10) Uani 1 1 d .
H65A H -0.1823 0.0799 0.9330 0.116 Uiso 1 1 calc R
H65B H -0.1702 0.0369 0.9660 0.116 Uiso 1 1 calc R
H65C H -0.2480 0.0468 0.8929 0.116 Uiso 1 1 calc R
C66 C -0.30365(17) 0.04670(8) 0.71802(18) 0.0657(8) Uani 1 1 d .
H66A H -0.2768 0.0211 0.7111 0.099 Uiso 1 1 calc R
H66B H -0.3567 0.0503 0.6770 0.099 Uiso 1 1 calc R
H66C H -0.3277 0.0497 0.7768 0.099 Uiso 1 1 calc R
C67 C -0.20198(16) 0.08405(7) 0.57734(13) 0.0487(6) Uani 1 1 d .
H67A H -0.1622 0.1055 0.5586 0.073 Uiso 1 1 calc R
H67B H -0.2672 0.0869 0.5538 0.073 Uiso 1 1 calc R
H67C H -0.1738 0.0602 0.5566 0.073 Uiso 1 1 calc R
C68 C -0.26507(17) 0.12965(7) 0.73009(16) 0.0549(7) Uani 1 1 d .
H68A H -0.2840 0.1282 0.7907 0.082 Uiso 1 1 calc R
H68B H -0.3222 0.1342 0.6942 0.082 Uiso 1 1 calc R
H68C H -0.2192 0.1506 0.7224 0.082 Uiso 1 1 calc R

loop_
_atom_site_aniso_label
_atom_site_aniso_U_11
_atom_site_aniso_U_22
_atom_site_aniso_U_33
_atom_site_aniso_U_23
_atom_site_aniso_U_13
_atom_site_aniso_U_12
Fe1 0.02540(14) 0.02473(14) 0.01785(12) 0.00037(10) -0.00129(10) -0.00207(11)
Fe2 0.02523(14) 0.02711(14) 0.01833(13) -0.00004(11) -0.00035(11) -0.00294(11)
Si1 0.0406(3) 0.0327(3) 0.0256(3) 0.0058(2) -0.0030(2) -0.0090(3)
Si2 0.0288(3) 0.0373(3) 0.0260(3) 0.0010(2) -0.0021(2) -0.0064(2)
Si3 0.0421(4) 0.0473(4) 0.0265(3) 0.0021(3) 0.0033(3) -0.0160(3)
Si4 0.0298(3) 0.0511(4) 0.0326(3) -0.0027(3) 0.0016(2) -0.0077(3)
N1 0.0306(9) 0.0273(8) 0.0199(8) 0.0026(6) 0.0006(7) -0.0022(7)
N2 0.0269(8) 0.0297(8) 0.0162(7) -0.0028(6) -0.0027(6) 0.0005(7)
N3 0.0330(9) 0.0279(8) 0.0259(8) -0.0020(7) -0.0021(7) 0.0007(7)
N4 0.0294(9) 0.0279(8) 0.0232(8) 0.0020(6) -0.0002(7) -0.0051(7)
N5 0.0292(9) 0.0297(8) 0.0268(8) -0.0018(7) 0.0002(7) 0.0010(7)
N6 0.0270(8) 0.0246(8) 0.0183(7) -0.0012(6) -0.0022(6) -0.0004(7)
N7 0.0315(9) 0.0258(8) 0.0197(7) 0.0009(6) -0.0010(7) -0.0036(7)
N8 0.0278(9) 0.0353(9) 0.0285(8) -0.0024(7) 0.0029(7) -0.0082(7)
C1 0.0340(11) 0.0376(11) 0.0291(10) 0.0014(9) 0.0036(9) -0.0011(9)
C2 0.0394(13) 0.0517(13) 0.0407(12) -0.0071(10) 0.0051(10) 0.0076(11)
C3 0.0577(15) 0.0478(13) 0.0409(12) -0.0193(10) 0.0085(11) 0.0038(12)
C4 0.0447(13) 0.0405(12) 0.0317(11) -0.0099(9) 0.0004(9) -0.0024(10)
C5 0.0360(11) 0.0247(10) 0.0189(9) 0.0029(7) -0.0012(8) -0.0021(8)
C6 0.0302(10) 0.0275(10) 0.0179(9) -0.0003(7) -0.0002(8) -0.0029(8)
C7 0.0281(10) 0.0340(10) 0.0212(9) 0.0019(8) -0.0046(8) -0.0074(8)
C8 0.0225(10) 0.0337(10) 0.0214(9) 0.0049(8) -0.0030(8) -0.0047(8)
C9 0.0264(10) 0.0319(10) 0.0190(9) 0.0022(8) -0.0024(8) -0.0004(8)
C10 0.0303(11) 0.0344(10) 0.0176(9) 0.0010(8) 0.0024(8) 0.0021(9)
C11 0.0373(12) 0.0391(12) 0.0305(11) -0.0034(9) -0.0021(9) 0.0093(10)
C12 0.0586(15) 0.0343(12) 0.0337(11) -0.0040(9) 0.0028(10) 0.0128(11)
C13 0.0532(14) 0.0319(11) 0.0403(12) -0.0093(9) -0.0020(11) -0.0017(10)
C14 0.0398(12) 0.0367(12) 0.0390(12) -0.0101(9) -0.0058(10) 0.0009(10)
C15 0.0386(11) 0.0310(10) 0.0200(9) 0.0010(8) -0.0057(8) 0.0022(9)
C16 0.0469(14) 0.0759(16) 0.0310(12) -0.0057(11) -0.0074(10) -0.0153(12)
C17 0.0703(18) 0.095(2) 0.0382(14) -0.0123(13) -0.0184(13) -0.0256(15)
C18 0.0789(18) 0.0520(14) 0.0236(11) -0.0059(10) -0.0122(11) 0.0049(13)
C19 0.0772(18) 0.0523(14) 0.0252(11) 0.0028(10) 0.0108(11) 0.0024(13)
C20 0.0574(15) 0.0508(13) 0.0254(11) -0.0014(9) 0.0010(10) -0.0121(11)
C21 0.137(3) 0.095(2) 0.0329(14) -0.0188(14) -0.0185(16) 0.005(2)
C22 0.0272(11) 0.0349(11) 0.0238(9) -0.0001(8) -0.0061(8) -0.0021(8)
C23 0.0300(12) 0.0634(14) 0.0420(12) 0.0231(11) -0.0021(10) 0.0009(11)
C24 0.0281(12) 0.0758(17) 0.0593(15) 0.0209(13) 0.0025(11) 0.0091(12)
C25 0.0403(13) 0.0581(15) 0.0494(14) 0.0148(11) -0.0090(11) 0.0083(11)
C26 0.0487(14) 0.0489(13) 0.0366(12) 0.0169(10) -0.0023(10) 0.0046(11)
C27 0.0309(11) 0.0409(12) 0.0327(11) 0.0059(9) 0.0016(9) 0.0010(9)
C28 0.0617(18) 0.107(2) 0.094(2) 0.0450(18) -0.0085(16) 0.0294(17)
C29 0.0564(15) 0.0644(15) 0.0436(13) 0.0253(11) -0.0191(11) -0.0179(12)
C30 0.0641(16) 0.0379(13) 0.0549(14) 0.0124(11) -0.0092(12) -0.0093(11)
C31 0.0792(18) 0.0592(15) 0.0289(12) 0.0062(11) 0.0070(12) -0.0061(13)
C32 0.0370(13) 0.0587(14) 0.0463(13) 0.0127(11) -0.0040(10) -0.0127(11)
C33 0.0448(14) 0.0610(15) 0.0418(13) -0.0145(11) -0.0119(11) -0.0017(12)
C34 0.0326(12) 0.0520(13) 0.0388(12) 0.0050(10) -0.0071(10) -0.0029(10)
C35 0.0370(12) 0.0486(13) 0.0342(11) -0.0034(10) -0.0003(9) 0.0009(10)
C36 0.0480(14) 0.0530(14) 0.0389(12) -0.0077(11) 0.0029(11) 0.0167(11)
C37 0.0600(16) 0.0497(14) 0.0356(12) -0.0181(10) -0.0025(11) 0.0091(12)
C38 0.0413(12) 0.0409(12) 0.0325(11) -0.0111(9) -0.0063(10) 0.0026(10)
C39 0.0360(11) 0.0251(10) 0.0183(9) 0.0019(7) -0.0017(8) 0.0014(8)
C40 0.0299(10) 0.0276(10) 0.0176(9) 0.0006(7) -0.0034(8) -0.0032(8)
C41 0.0265(10) 0.0295(10) 0.0223(9) 0.0036(8) -0.0023(8) -0.0059(8)
C42 0.0272(10) 0.0298(10) 0.0232(9) 0.0043(8) -0.0027(8) -0.0019(8)
C43 0.0269(10) 0.0276(10) 0.0215(9) 0.0010(8) -0.0003(8) -0.0019(8)
C44 0.0299(11) 0.0270(10) 0.0203(9) 0.0027(8) 0.0013(8) -0.0028(8)
C45 0.0324(11) 0.0384(12) 0.0408(12) -0.0065(10) 0.0000(9) 0.0011(9)
C46 0.0562(15) 0.0317(12) 0.0503(13) -0.0154(10) 0.0036(11) 0.0051(11)
C47 0.0475(14) 0.0350(12) 0.0408(12) -0.0095(9) -0.0023(10) -0.0065(10)
C48 0.0356(12) 0.0330(11) 0.0291(10) -0.0008(9) -0.0008(9) -0.0068(9)
C49 0.0350(11) 0.0312(10) 0.0231(9) 0.0022(8) -0.0065(8) 0.0033(9)
C50 0.0503(13) 0.0338(11) 0.0314(11) 0.0069(9) -0.0104(10) -0.0050(10)
C51 0.0575(14) 0.0343(11) 0.0393(12) -0.0032(9) -0.0212(11) -0.0018(10)
C52 0.0597(15) 0.0584(14) 0.0254(11) -0.0045(10) -0.0111(10) 0.0048(12)
C53 0.0607(16) 0.0765(17) 0.0224(11) 0.0084(11) -0.0001(10) -0.0119(13)
C54 0.0450(13) 0.0575(14) 0.0264(11) 0.0053(10) -0.0071(9) -0.0151(11)
C55 0.098(2) 0.103(2) 0.0316(13) -0.0093(14) -0.0157(14) -0.0057(18)
C56 0.0353(12) 0.0354(11) 0.0272(10) 0.0030(8) -0.0039(9) 0.0037(9)
C57 0.0378(15) 0.0499(15) 0.139(3) 0.0240(16) -0.0072(16) 0.0001(12)
C58 0.0399(16) 0.074(2) 0.185(4) 0.031(2) -0.0107(19) 0.0166(15)
C59 0.0726(19) 0.0732(18) 0.090(2) 0.0281(16) -0.0034(16) 0.0357(16)
C60 0.081(2) 0.0656(17) 0.137(3) 0.0641(17) 0.0508(18) 0.0392(15)
C61 0.0538(16) 0.0631(16) 0.115(2) 0.0502(16) 0.0322(15) 0.0205(13)
C62 0.109(3) 0.105(2) 0.181(4) 0.058(2) -0.008(3) 0.066(2)
C63 0.0466(14) 0.0578(14) 0.0372(12) 0.0186(10) -0.0014(10) -0.0068(11)
C64 0.131(3) 0.0489(15) 0.0562(17) 0.0126(13) -0.0132(17) -0.0368(16)
C65 0.0484(16) 0.153(3) 0.0313(13) 0.0037(15) 0.0079(12) -0.0196(17)
C66 0.0407(14) 0.0846(19) 0.0718(18) 0.0134(15) -0.0025(13) -0.0244(13)
C67 0.0394(13) 0.0702(16) 0.0362(12) -0.0097(11) -0.0062(10) -0.0102(12)
C68 0.0395(14) 0.0722(17) 0.0530(15) -0.0034(13) -0.0007(11) 0.0102(12)

loop_
_atom_type_symbol
_atom_type_description
_atom_type_scat_dispersion_real
_atom_type_scat_dispersion_imag
_atom_type_scat_source
C C 0.0033 0.0016 'International Tables Vol C Tables 4.2.6.8 and 6.1.1.4'
H H 0.0000 0.0000 'International Tables Vol C Tables 4.2.6.8 and 6.1.1.4'
N N 0.0061 0.0033 'International Tables Vol C Tables 4.2.6.8 and 6.1.1.4'
Si Si 0.0817 0.0704 'International Tables Vol C Tables 4.2.6.8 and 6.1.1.4'
Fe Fe 0.3463 0.8444 'International Tables Vol C Tables 4.2.6.8 and 6.1.1.4'

loop_
_geom_angle_atom_site_label_1
_geom_angle_atom_site_label_2
_geom_angle_atom_site_label_3
_geom_angle
N4 Fe1 N6 114.51(6)
N4 Fe1 N1 96.20(6)
N6 Fe1 N1 98.10(5)
N4 Fe1 N2 156.89(6)
N6 Fe1 N2 88.57(5)
N1 Fe1 N2 78.27(6)
N4 Fe1 N3 97.02(6)
N6 Fe1 N3 106.48(6)
N1 Fe1 N3 143.98(6)
N2 Fe1 N3 76.49(6)
N8 Fe2 N2 114.76(6)
N8 Fe2 N7 97.05(6)
N2 Fe2 N7 96.48(5)
N8 Fe2 N6 157.21(6)
N2 Fe2 N6 87.97(5)
N7 Fe2 N6 77.88(5)
N8 Fe2 N5 97.02(6)
N2 Fe2 N5 107.18(6)
N7 Fe2 N5 144.10(6)
N6 Fe2 N5 76.43(6)
N4 Si1 C29 112.94(9)
N4 Si1 C30 113.45(9)
C29 Si1 C30 103.89(11)
N4 Si1 C31 114.15(9)
C29 Si1 C31 104.42(11)
C30 Si1 C31 107.07(11)
N4 Si2 C34 115.09(8)
N4 Si2 C32 114.85(9)
C34 Si2 C32 101.31(10)
N4 Si2 C33 113.20(9)
C34 Si2 C33 106.31(10)
C32 Si2 C33 104.83(10)
N8 Si3 C63 112.83(9)
N8 Si3 C64 114.57(10)
C63 Si3 C64 104.43(12)
N8 Si3 C65 113.50(11)
C63 Si3 C65 103.98(11)
C64 Si3 C65 106.56(14)
N8 Si4 C67 114.07(9)
N8 Si4 C66 115.77(10)
C67 Si4 C66 102.26(11)
N8 Si4 C68 113.81(9)
C67 Si4 C68 106.02(11)
C66 Si4 C68 103.58(12)
C1 N1 C5 118.49(16)
C1 N1 Fe1 125.11(13)
C5 N1 Fe1 116.36(12)
C6 N2 C9 106.89(13)
C6 N2 Fe2 117.81(11)
C9 N2 Fe2 114.57(10)
C6 N2 Fe1 112.02(11)
C9 N2 Fe1 114.10(11)
Fe2 N2 Fe1 91.10(5)
C14 N3 C10 118.32(16)
C14 N3 Fe1 123.51(13)
C10 N3 Fe1 117.16(12)
Si2 N4 Si1 119.14(9)
Si2 N4 Fe1 128.88(8)
Si1 N4 Fe1 111.79(8)
C39 N5 C35 118.69(16)
C39 N5 Fe2 116.73(12)
C35 N5 Fe2 124.43(13)
C40 N6 C43 107.26(13)
C40 N6 Fe1 114.87(10)
C43 N6 Fe1 117.28(10)
C40 N6 Fe2 113.62(11)
C43 N6 Fe2 111.80(10)
Fe1 N6 Fe2 91.57(5)
C44 N7 C48 118.62(16)
C44 N7 Fe2 116.32(11)
C48 N7 Fe2 125.06(13)
Si4 N8 Si3 120.22(9)
Si4 N8 Fe2 128.19(9)
Si3 N8 Fe2 111.50(8)
N1 C1 C2 123.77(19)
C1 C2 C3 117.7(2)
C2 C3 C4 119.7(2)
C3 C4 C5 118.9(2)
N1 C5 C4 121.50(18)
N1 C5 C6 117.13(15)
C4 C5 C6 121.36(17)
N2 C6 C5 113.08(14)
N2 C6 C7 105.23(14)
C5 C6 C7 115.23(15)
C8 C7 C15 127.37(17)
C8 C7 C6 109.74(15)
C15 C7 C6 122.15(16)
C7 C8 C22 126.19(16)
C7 C8 C9 109.94(16)
C22 C8 C9 123.39(16)
N2 C9 C10 111.89(14)
N2 C9 C8 104.98(14)
C10 C9 C8 115.08(15)
N3 C10 C11 121.03(17)
N3 C10 C9 116.63(16)
C11 C10 C9 122.34(17)
C12 C11 C10 119.87(19)
C13 C12 C11 119.06(19)
C12 C13 C14 118.21(19)
N3 C14 C13 123.5(2)
C16 C15 C20 117.98(18)
C16 C15 C7 120.59(18)
C20 C15 C7 121.40(18)
C15 C16 C17 120.5(2)
C18 C17 C16 122.1(2)
C17 C18 C19 117.4(2)
C17 C18 C21 121.6(2)
C19 C18 C21 121.0(2)
C18 C19 C20 121.4(2)
C15 C20 C19 120.6(2)
C27 C22 C23 117.43(18)
C27 C22 C8 121.89(17)
C23 C22 C8 120.67(17)
C24 C23 C22 120.9(2)
C25 C24 C23 121.4(2)
C26 C25 C24 117.9(2)
C26 C25 C28 121.1(2)
C24 C25 C28 121.0(2)
C25 C26 C27 121.2(2)
C22 C27 C26 121.15(19)
N5 C35 C36 122.8(2)
C35 C36 C37 118.2(2)
C38 C37 C36 119.5(2)
C37 C38 C39 119.5(2)
N5 C39 C38 121.29(18)
N5 C39 C40 117.10(15)
C38 C39 C40 121.61(17)
N6 C40 C39 112.41(14)
N6 C40 C41 104.29(14)
C39 C40 C41 115.36(15)
C42 C41 C49 128.75(17)
C42 C41 C40 109.99(15)
C49 C41 C40 120.92(15)
C41 C42 C56 127.00(16)
C41 C42 C43 109.63(16)
C56 C42 C43 122.85(16)
N6 C43 C44 113.00(15)
N6 C43 C42 104.84(14)
C44 C43 C42 115.77(15)
N7 C44 C45 121.54(17)
N7 C44 C43 117.22(16)
C45 C44 C43 121.23(17)
C46 C45 C44 119.13(19)
C47 C46 C45 119.0(2)
C48 C47 C46 118.94(19)
N7 C48 C47 122.76(19)
C50 C49 C54 117.50(18)
C50 C49 C41 119.98(17)
C54 C49 C41 122.46(17)
C49 C50 C51 121.24(19)
C52 C51 C50 121.0(2)
C53 C52 C51 117.77(19)
C53 C52 C55 121.8(2)
C51 C52 C55 120.4(2)
C52 C53 C54 121.5(2)
C53 C54 C49 120.9(2)
C61 C56 C57 117.8(2)
C61 C56 C42 122.34(19)
C57 C56 C42 119.86(19)
C56 C57 C58 120.9(3)
C59 C58 C57 120.8(3)
C60 C59 C58 118.2(2)
C60 C59 C62 120.8(3)
C58 C59 C62 120.9(3)
C59 C60 C61 121.1(3)
C56 C61 C60 121.1(2)

loop_
_geom_bond_atom_site_label_1
_geom_bond_atom_site_label_2
_geom_bond_distance
Fe1 N4 2.0560(15)
Fe1 N6 2.0966(14)
Fe1 N1 2.1411(15)
Fe1 N2 2.1610(15)
Fe1 N3 2.1632(15)
Fe2 N8 2.0646(15)
Fe2 N2 2.1167(14)
Fe2 N7 2.1500(15)
Fe2 N6 2.1638(15)
Fe2 N5 2.1775(15)
Si1 N4 1.7090(15)
Si1 C29 1.870(2)
Si1 C30 1.870(2)
Si1 C31 1.882(2)
Si2 N4 1.7040(16)
Si2 C34 1.870(2)
Si2 C32 1.880(2)
Si2 C33 1.881(2)
Si3 N8 1.7077(16)
Si3 C63 1.868(2)
Si3 C64 1.873(2)
Si3 C65 1.876(2)
Si4 N8 1.6987(16)
Si4 C67 1.864(2)
Si4 C66 1.885(2)
Si4 C68 1.887(2)
N1 C1 1.337(2)
N1 C5 1.337(2)
N2 C6 1.466(2)
N2 C9 1.475(2)
N3 C14 1.332(2)
N3 C10 1.338(2)
N5 C39 1.335(2)
N5 C35 1.345(3)
N6 C40 1.463(2)
N6 C43 1.464(2)
N7 C44 1.330(2)
N7 C48 1.349(2)
C1 C2 1.371(3)
C2 C3 1.380(3)
C3 C4 1.382(3)
C4 C5 1.390(3)
C5 C6 1.513(3)
C6 C7 1.522(2)
C7 C8 1.326(3)
C7 C15 1.481(2)
C8 C22 1.472(3)
C8 C9 1.528(2)
C9 C10 1.520(3)
C10 C11 1.387(3)
C11 C12 1.369(3)
C12 C13 1.371(3)
C13 C14 1.374(3)
C15 C16 1.370(3)
C15 C20 1.374(3)
C16 C17 1.386(3)
C17 C18 1.358(4)
C18 C19 1.369(3)
C18 C21 1.515(3)
C19 C20 1.389(3)
C22 C27 1.379(3)
C22 C23 1.390(3)
C23 C24 1.383(3)
C24 C25 1.376(3)
C25 C26 1.371(3)
C25 C28 1.518(3)
C26 C27 1.389(3)
C35 C36 1.377(3)
C36 C37 1.379(3)
C37 C38 1.370(3)
C38 C39 1.389(3)
C39 C40 1.500(3)
C40 C41 1.531(2)
C41 C42 1.323(3)
C41 C49 1.486(2)
C42 C56 1.486(3)
C42 C43 1.522(2)
C43 C44 1.507(2)
C44 C45 1.388(3)
C45 C46 1.382(3)
C46 C47 1.373(3)
C47 C48 1.362(3)
C49 C50 1.379(3)
C49 C54 1.386(3)
C50 C51 1.384(3)
C51 C52 1.380(3)
C52 C53 1.371(3)
C52 C55 1.514(3)
C53 C54 1.383(3)
C56 C61 1.357(3)
C56 C57 1.362(3)
C57 C58 1.385(4)
C58 C59 1.365(4)
C59 C60 1.344(4)
C59 C62 1.533(4)
C60 C61 1.388(3)

loop_
_platon_squeeze_void_nr
_platon_squeeze_void_average_x
_platon_squeeze_void_average_y
_platon_squeeze_void_average_z
_platon_squeeze_void_volume
_platon_squeeze_void_count_electrons
_platon_squeeze_void_content
1 0.500 0.500 0.000 729 133 ' '
2 0.500 1.000 0.500 729 133 ' '
